data_7057616
loop_
_publ_author_name
'Huang, Yang'
'Zou, Guo-Dong'
'Li, Hua-Min'
'Cui, Ying'
'Fan, Yang'

_publ_section_title
;
 A photoactive {Ti16} metal--organic capsule: structural,
 photoelectrochemical and photocatalytic properties
;
_journal_issue 17
_journal_name_full 'New Journal of Chemistry'
_journal_page_first 14079
_journal_paper_doi 10.1039/C8NJ02992J
_journal_volume 42
_journal_year 2018
_chemical_formula_moiety 'C63 H76 O17 P4 Ti4'
_chemical_formula_sum 'C63 H76 O17 P4 Ti4'
_chemical_formula_weight 1420.71
_space_group_crystal_system monoclinic
_space_group_IT_number 14
_space_group_name_Hall '-P 2ybc'
_space_group_name_H-M_alt 'P 1 21/c 1'
_symmetry_space_group_name_Hall '-P 2ybc'
_symmetry_space_group_name_H-M 'P 1 21/c 1'
_atom_sites_solution_hydrogens mixed
_audit_creation_method SHELXL-2016/6
_audit_update_record
;
2018-07-25 deposited with the CCDC.
2018-07-31 downloaded from the CCDC.
;
_cell_angle_alpha 90
_cell_angle_beta 96.617(3)
_cell_angle_gamma 90
_cell_formula_units_Z 4
_cell_length_a 12.6584(5)
_cell_length_b 16.2449(6)
_cell_length_c 33.8431(12)
_cell_measurement_reflns_used 8378
_cell_measurement_temperature 295(2)
_cell_measurement_theta_max 28.4890
_cell_measurement_theta_min 3.0800
_cell_volume 6912.9(4)
_computing_cell_refinement 'CrysAlisPro 1.171.38.41 (Rigaku OD, 2015)'
_computing_data_collection 'CrysAlisPro 1.171.38.41 (Rigaku OD, 2015)'
_computing_data_reduction 'CrysAlisPro 1.171.38.41 (Rigaku OD, 2015)'
_computing_molecular_graphics 'DIAMOND. Version 3.2k. Crystal Impact'
_computing_publication_material 'Windows Word 2010'
_computing_structure_refinement 'SHELXL-2016/6 (Sheldrick, 2016)'
_computing_structure_solution 'SHELXT 2014/5 (Sheldrick, 2014)'
_diffrn_ambient_temperature 295(2)
_diffrn_detector_area_resol_mean 16.1213
_diffrn_measured_fraction_theta_full 0.997
_diffrn_measured_fraction_theta_max 0.998
_diffrn_measurement_device_type 'Xcalibur, Eos, Gemini'
_diffrn_measurement_method '\w scans'
_diffrn_radiation_type MoK\a
_diffrn_radiation_wavelength 0.71073
_diffrn_reflns_av_R_equivalents 0.0578
_diffrn_reflns_av_unetI/netI 0.0719
_diffrn_reflns_Laue_measured_fraction_full 0.997
_diffrn_reflns_Laue_measured_fraction_max 0.998
_diffrn_reflns_limit_h_max 15
_diffrn_reflns_limit_h_min -15
_diffrn_reflns_limit_k_max 18
_diffrn_reflns_limit_k_min -20
_diffrn_reflns_limit_l_max 40
_diffrn_reflns_limit_l_min -41
_diffrn_reflns_number 36582
_diffrn_reflns_point_group_measured_fraction_full 0.997
_diffrn_reflns_point_group_measured_fraction_max 0.998
_diffrn_reflns_theta_full 25.242
_diffrn_reflns_theta_max 26.000
_diffrn_reflns_theta_min 2.860
_diffrn_source 'fine-focus sealed X-ray tube'
_exptl_absorpt_coefficient_mu 0.602
_exptl_absorpt_correction_T_max 1.00000
_exptl_absorpt_correction_T_min 0.65916
_exptl_absorpt_correction_type multi-scan
_exptl_absorpt_process_details
;
CrysAlisPro 1.171.38.41 (Rigaku Oxford Diffraction, 2015)
Empirical absorption correction using spherical harmonics,
 implemented in SCALE3 ABSPACK scaling algorithm.
;
_exptl_crystal_colour colourless
_exptl_crystal_density_diffrn 1.365
_exptl_crystal_description block
_exptl_crystal_F_000 2952
_exptl_crystal_size_max 0.13
_exptl_crystal_size_mid 0.11
_exptl_crystal_size_min 0.10
_refine_diff_density_max 0.709
_refine_diff_density_min -1.075
_refine_diff_density_rms 0.079
_refine_ls_extinction_method none
_refine_ls_goodness_of_fit_ref 1.043
_refine_ls_hydrogen_treatment constr
_refine_ls_matrix_type full
_refine_ls_number_parameters 838
_refine_ls_number_reflns 13556
_refine_ls_number_restraints 203
_refine_ls_restrained_S_all 1.111
_refine_ls_R_factor_all 0.1037
_refine_ls_R_factor_gt 0.0696
_refine_ls_shift/su_max 0.001
_refine_ls_shift/su_mean 0.000
_refine_ls_structure_factor_coef Fsqd
_refine_ls_weighting_details 'w=1/[\s^2^(Fo^2^)+(0.0822P)^2^+9.7734P] where P=(Fo^2^+2Fc^2^)/3'
_refine_ls_weighting_scheme calc
_refine_ls_wR_factor_gt 0.1750
_refine_ls_wR_factor_ref 0.2000
_reflns_Friedel_coverage 0.000
_reflns_number_gt 9302
_reflns_number_total 13556
_reflns_threshold_expression 'I > 2\s(I)'
_cod_data_source_file c8nj02992j2.cif
_cod_data_source_block Ti4DPPA4
_cod_depositor_comments 'Adding full bibliography for 7057615--7057616.cif.'
_cod_database_code 7057616
_shelx_shelxl_version_number 2016/6
_shelx_space_group_comment
;
The symmetry employed for this shelxl refinement is uniquely defined
by the following loop, which should always be used as a source of
symmetry information in preference to the above space-group names.
They are only intended as comments.
;

loop_
_space_group_symop_operation_xyz
'x, y, z'
'-x, y+1/2, -z+1/2'
'-x, -y, -z'
'x, -y-1/2, z-1/2'

loop_
_atom_site_label
_atom_site_type_symbol
_atom_site_fract_x
_atom_site_fract_y
_atom_site_fract_z
_atom_site_U_iso_or_equiv
_atom_site_adp_type
_atom_site_occupancy
_atom_site_site_symmetry_order
_atom_site_calc_flag
_atom_site_refinement_flags_posn
_atom_site_refinement_flags_adp
_atom_site_refinement_flags_occupancy
_atom_site_disorder_assembly
_atom_site_disorder_group
Ti1 Ti 0.67900(6) 0.81977(5) 0.08000(2) 0.0359(2) Uani 1 1 d . . . . .
Ti2 Ti 0.72138(6) 0.66437(5) 0.12028(2) 0.0349(2) Uani 1 1 d . . . . .
Ti3 Ti 0.87186(6) 0.71823(5) 0.05926(2) 0.0364(2) Uani 1 1 d . . . . .
Ti4 Ti 0.88957(6) 0.80196(5) 0.13516(2) 0.0382(2) Uani 1 1 d . . . . .
P1 P 0.74641(10) 0.82818(8) -0.00817(3) 0.0437(3) Uani 1 1 d . . . . .
P2 P 0.75829(11) 0.97048(8) 0.13638(4) 0.0463(3) Uani 1 1 d . . . . .
P3 P 0.85840(11) 0.67627(9) 0.20576(3) 0.0468(3) Uani 1 1 d . . . . .
P4 P 0.80806(11) 0.52918(8) 0.06358(3) 0.0441(3) Uani 1 1 d . . . . .
O1 O 0.7235(2) 0.78016(17) 0.13303(8) 0.0339(6) Uani 1 1 d . . . . .
O2 O 0.8493(2) 0.82543(17) 0.08048(8) 0.0343(6) Uani 1 1 d . . . . .
O3 O 0.7060(2) 0.70807(17) 0.06737(8) 0.0341(6) Uani 1 1 d . . . . .
O4 O 0.8841(2) 0.69094(17) 0.11507(8) 0.0352(6) Uani 1 1 d . . . . .
O5 O 1.0083(2) 0.7191(2) 0.05364(9) 0.0505(8) Uani 1 1 d . U . . .
O6 O 1.0276(3) 0.8233(2) 0.14117(10) 0.0547(8) Uani 1 1 d . U . . .
O7 O 0.5391(2) 0.8208(2) 0.07764(9) 0.0479(8) Uani 1 1 d . . . . .
O8 O 0.5888(3) 0.6422(2) 0.12826(9) 0.0489(8) Uani 1 1 d . . . . .
O9 O 0.6812(2) 0.8578(2) 0.02367(8) 0.0467(8) Uani 1 1 d . . . . .
O10 O 0.8200(3) 0.7573(2) 0.00395(8) 0.0446(8) Uani 1 1 d . . . . .
O11 O 0.6921(3) 0.93667(19) 0.09983(9) 0.0458(8) Uani 1 1 d . . . . .
O12 O 0.8509(3) 0.91679(19) 0.15249(9) 0.0462(8) Uani 1 1 d . . . . .
O13 O 0.8934(3) 0.7590(2) 0.19172(8) 0.0492(8) Uani 1 1 d . . . . .
O14 O 0.7776(3) 0.6316(2) 0.17708(8) 0.0447(8) Uani 1 1 d . . . . .
O15 O 0.8491(3) 0.60139(19) 0.04140(9) 0.0480(8) Uani 1 1 d . . . . .
O16 O 0.7564(3) 0.55121(19) 0.10037(9) 0.0450(8) Uani 1 1 d . . . . .
C1 C 0.8199(4) 0.9131(3) -0.02412(15) 0.0550(13) Uani 1 1 d . . . . .
C2 C 0.8219(5) 0.9869(4) -0.0046(2) 0.0703(16) Uani 1 1 d . . . . .
H2 H 0.784575 0.993395 0.017306 0.084 Uiso 1 1 calc R U . . .
C3 C 0.8798(6) 1.0518(4) -0.0176(3) 0.092(2) Uani 1 1 d . . . . .
H3 H 0.879990 1.102016 -0.004390 0.110 Uiso 1 1 calc R U . . .
C4 C 0.9354(7) 1.0442(6) -0.0487(3) 0.101(3) Uani 1 1 d . . . . .
H4 H 0.974447 1.088306 -0.056866 0.122 Uiso 1 1 calc R U . . .
C5 C 0.9340(7) 0.9717(6) -0.0681(3) 0.111(3) Uani 1 1 d . . . . .
H5 H 0.972076 0.966549 -0.089862 0.134 Uiso 1 1 calc R U . . .
C6 C 0.8781(6) 0.9051(5) -0.05652(19) 0.087(2) Uani 1 1 d . . . . .
H6 H 0.878939 0.855351 -0.070109 0.104 Uiso 1 1 calc R U . . .
C7 C 0.6571(4) 0.7963(4) -0.04977(14) 0.0577(14) Uani 1 1 d D . . . .
C8 C 0.5909(7) 0.8535(6) -0.0698(2) 0.120(3) Uani 1 1 d D . . . .
H8 H 0.596104 0.908555 -0.062300 0.144 Uiso 1 1 calc R U . . .
C9 C 0.5172(8) 0.8299(8) -0.1007(3) 0.167(6) Uani 1 1 d D . . . .
H9 H 0.473764 0.868946 -0.114529 0.201 Uiso 1 1 calc R U . . .
C10 C 0.5082(8) 0.7488(8) -0.1110(3) 0.156(6) Uani 1 1 d D . . . .
H10 H 0.456179 0.732483 -0.131170 0.187 Uiso 1 1 calc R U . . .
C11 C 0.5746(8) 0.6911(7) -0.0922(2) 0.140(4) Uani 1 1 d D . . . .
H11 H 0.569623 0.636175 -0.099845 0.167 Uiso 1 1 calc R U . . .
C12 C 0.6495(6) 0.7161(4) -0.06135(19) 0.086(2) Uani 1 1 d D . . . .
H12 H 0.695336 0.677430 -0.048400 0.103 Uiso 1 1 calc R U . . .
C13 C 0.7589(7) 1.1081(4) 0.0893(2) 0.083(2) Uani 1 1 d . . . . .
H13 H 0.703028 1.083323 0.073322 0.100 Uiso 1 1 calc R U . . .
C14 C 0.7963(10) 1.1833(5) 0.0796(3) 0.118(3) Uani 1 1 d . . . . .
H14 H 0.765243 1.209248 0.056682 0.142 Uiso 1 1 calc R U . . .
C15 C 0.8756(11) 1.2209(6) 0.1018(4) 0.136(4) Uani 1 1 d . . . . .
H15 H 0.898174 1.272681 0.094604 0.163 Uiso 1 1 calc R U . . .
C16 C 0.9234(8) 1.1835(5) 0.1351(4) 0.130(4) Uani 1 1 d . . . . .
H16 H 0.980183 1.209024 0.150173 0.156 Uiso 1 1 calc R U . . .
C17 C 0.8881(6) 1.1078(4) 0.1465(3) 0.093(2) Uani 1 1 d . . . . .
H17 H 0.919717 1.083010 0.169720 0.111 Uiso 1 1 calc R U . . .
C18 C 0.8061(5) 1.0689(3) 0.12359(18) 0.0640(15) Uani 1 1 d . . . . .
C19 C 0.6727(4) 0.9852(4) 0.17450(15) 0.0572(14) Uani 1 1 d . . . . .
C20 C 0.6425(6) 1.0614(4) 0.18683(18) 0.083(2) Uani 1 1 d . . . . .
H20 H 0.670262 1.108501 0.176282 0.100 Uiso 1 1 calc R U . . .
C21 C 0.5722(8) 1.0689(6) 0.2144(2) 0.113(3) Uani 1 1 d . . . . .
H21 H 0.549411 1.120675 0.221519 0.135 Uiso 1 1 calc R U . . .
C22 C 0.5359(7) 1.0009(7) 0.2313(2) 0.110(3) Uani 1 1 d . . . . .
H22 H 0.489130 1.006075 0.250382 0.131 Uiso 1 1 calc R U . . .
C23 C 0.5673(7) 0.9243(6) 0.2205(2) 0.116(3) Uani 1 1 d . . . . .
H23 H 0.541272 0.877708 0.232132 0.140 Uiso 1 1 calc R U . . .
C24 C 0.6367(6) 0.9161(4) 0.1927(2) 0.096(3) Uani 1 1 d . . . . .
H24 H 0.659829 0.864077 0.186094 0.115 Uiso 1 1 calc R U . . .
C25 C 0.8025(4) 0.6922(4) 0.25134(14) 0.0571(14) Uani 1 1 d . . . . .
C26 C 0.8059(8) 0.7676(6) 0.2685(2) 0.121(3) Uani 1 1 d . . . . .
H26 H 0.837649 0.811400 0.256626 0.145 Uiso 1 1 calc R U . . .
C27 C 0.7618(10) 0.7794(7) 0.3039(3) 0.161(5) Uani 1 1 d . . . . .
H27 H 0.762403 0.831790 0.315095 0.194 Uiso 1 1 calc R U . . .
C28 C 0.7194(8) 0.7182(8) 0.3219(2) 0.123(4) Uani 1 1 d . . . . .
H28 H 0.693596 0.726726 0.346238 0.148 Uiso 1 1 calc R U . . .
C29 C 0.7135(9) 0.6448(7) 0.3055(3) 0.128(4) Uani 1 1 d . . . . .
H29 H 0.681804 0.601998 0.318035 0.154 Uiso 1 1 calc R U . . .
C30 C 0.7539(8) 0.6299(5) 0.2696(2) 0.107(3) Uani 1 1 d . . . . .
H30 H 0.747860 0.577893 0.258071 0.128 Uiso 1 1 calc DR U . . .
C31 C 0.9705(4) 0.6122(4) 0.21606(14) 0.0701(16) Uani 1 1 d D U . . .
C32 C 0.9763(6) 0.5437(4) 0.2398(2) 0.136(3) Uani 1 1 d D U . . .
H32 H 0.916556 0.529625 0.252004 0.163 Uiso 1 1 calc DR U . . .
C33 C 1.0652(6) 0.4942(5) 0.2469(2) 0.145(3) Uani 1 1 d D U . . .
H33 H 1.063725 0.447978 0.263031 0.174 Uiso 1 1 calc R U . . .
C34 C 1.1557(6) 0.5130(5) 0.2301(2) 0.125(3) Uani 1 1 d D U . . .
H34 H 1.216819 0.481192 0.235258 0.150 Uiso 1 1 calc R U . . .
C35 C 1.1535(6) 0.5796(5) 0.2055(3) 0.165(3) Uani 1 1 d D U . . .
H35 H 1.212816 0.593118 0.192972 0.198 Uiso 1 1 calc R U . . .
C36 C 1.0618(5) 0.6271(5) 0.1993(2) 0.153(3) Uani 1 1 d D U . . .
H36 H 1.062621 0.672317 0.182513 0.184 Uiso 1 1 calc R U . . .
C37 C 0.9186(4) 0.4635(3) 0.07811(13) 0.0485(12) Uani 1 1 d D . . . .
C38 C 0.9584(5) 0.4549(4) 0.11725(15) 0.0775(19) Uani 1 1 d D . . . .
H38 H 0.925043 0.480606 0.137006 0.093 Uiso 1 1 calc R U . . .
C39 C 1.0480(6) 0.4081(5) 0.12721(19) 0.108(3) Uani 1 1 d D . . . .
H39 H 1.073884 0.401168 0.153848 0.130 Uiso 1 1 calc R U . . .
C40 C 1.0996(6) 0.3716(5) 0.09832(18) 0.089(2) Uani 1 1 d D . . . .
H40 H 1.161178 0.341275 0.105459 0.107 Uiso 1 1 calc R U . . .
C41 C 1.0610(5) 0.3796(4) 0.05908(16) 0.0742(18) Uani 1 1 d D . . . .
H41 H 1.094388 0.353703 0.039384 0.089 Uiso 1 1 calc R U . . .
C42 C 0.9720(5) 0.4265(4) 0.04947(15) 0.0629(15) Uani 1 1 d D . . . .
H42 H 0.946718 0.433805 0.022797 0.075 Uiso 1 1 calc R U . . .
C43 C 0.6646(5) 0.4043(5) 0.04219(18) 0.0793(19) Uani 1 1 d . . . . .
H43 H 0.682983 0.384575 0.067871 0.095 Uiso 1 1 calc R U . . .
C44 C 0.5889(6) 0.3634(6) 0.0172(3) 0.102(3) Uani 1 1 d . . . . .
H44 H 0.557335 0.316012 0.025806 0.123 Uiso 1 1 calc R U . . .
C45 C 0.5605(6) 0.3922(7) -0.0198(3) 0.105(3) Uani 1 1 d . . . . .
H45 H 0.508568 0.365099 -0.036649 0.126 Uiso 1 1 calc R U . . .
C46 C 0.6064(9) 0.4588(6) -0.0322(2) 0.116(3) Uani 1 1 d . . . . .
H46 H 0.586051 0.478073 -0.057814 0.139 Uiso 1 1 calc R U . . .
C47 C 0.6850(7) 0.5014(4) -0.00775(19) 0.089(2) Uani 1 1 d . . . . .
H47 H 0.717106 0.547800 -0.017151 0.107 Uiso 1 1 calc R U . . .
C48 C 0.7138(4) 0.4739(3) 0.02990(15) 0.0526(13) Uani 1 1 d . . . . .
C49 C 0.4218(7) 0.8762(7) 0.0249(2) 0.138(4) Uani 1 1 d . . . . .
H49A H 0.459056 0.925484 0.019205 0.208 Uiso 1 1 calc R U . . .
H49B H 0.346912 0.883837 0.017538 0.208 Uiso 1 1 calc R U . . .
H49C H 0.446473 0.831148 0.010094 0.208 Uiso 1 1 calc R U . . .
C50 C 0.4412(6) 0.8585(7) 0.0669(2) 0.117(3) Uani 1 1 d . . . . .
H50 H 0.395076 0.810210 0.067781 0.141 Uiso 1 1 calc R U . . .
C51 C 0.4032(8) 0.9048(7) 0.0961(3) 0.150(4) Uani 1 1 d . . . . .
H51A H 0.421769 0.878880 0.121449 0.225 Uiso 1 1 calc R U . . .
H51B H 0.327256 0.909087 0.090874 0.225 Uiso 1 1 calc R U . . .
H51C H 0.434079 0.958807 0.096429 0.225 Uiso 1 1 calc R U . . .
C52 C 0.4971(9) 0.7007(7) 0.1768(3) 0.163(5) Uani 1 1 d . . . . .
H52A H 0.540256 0.682027 0.200243 0.245 Uiso 1 1 calc R U . . .
H52B H 0.425203 0.707974 0.182505 0.245 Uiso 1 1 calc R U . . .
H52C H 0.524259 0.752084 0.168255 0.245 Uiso 1 1 calc R U . . .
C53 C 0.4994(8) 0.6437(7) 0.1473(3) 0.155(5) Uani 1 1 d . . . . .
H53 H 0.450396 0.670075 0.126598 0.186 Uiso 1 1 calc R U . . .
C54 C 0.4473(8) 0.5666(7) 0.1494(3) 0.158(5) Uani 1 1 d . . . . .
H54A H 0.446623 0.538535 0.124378 0.237 Uiso 1 1 calc R U . . .
H54B H 0.375606 0.575459 0.155012 0.237 Uiso 1 1 calc R U . . .
H54C H 0.484561 0.533824 0.170080 0.237 Uiso 1 1 calc R U . . .
C55 C 1.1731(6) 0.7165(5) 0.0279(3) 0.110(3) Uani 1 1 d . U . . .
H55A H 1.183528 0.775008 0.027301 0.164 Uiso 1 1 d R U . . .
H55B H 1.136368 0.698728 0.002951 0.164 Uiso 1 1 d R U . . .
H55C H 1.240848 0.689478 0.032341 0.164 Uiso 1 1 d R U . . .
C56 C 1.1113(6) 0.6961(6) 0.0594(2) 0.110(2) Uani 1 1 d . U . . .
H56 H 1.136355 0.741249 0.077293 0.132 Uiso 1 1 calc R U . . .
C57 C 1.1392(7) 0.6326(7) 0.0858(3) 0.144(4) Uani 1 1 d . U . . .
H57A H 1.097446 0.635944 0.107707 0.216 Uiso 1 1 calc R U . . .
H57B H 1.213295 0.637021 0.095589 0.216 Uiso 1 1 calc R U . . .
H57C H 1.126381 0.580783 0.072497 0.216 Uiso 1 1 calc R U . . .
C58 C 1.1228(8) 0.9429(4) 0.1713(3) 0.147(3) Uani 1 1 d D U . . .
H58A H 1.192376 0.952872 0.184926 0.221 Uiso 1 1 calc R U . . .
H58B H 1.112292 0.976372 0.147812 0.221 Uiso 1 1 calc R U . . .
H58C H 1.070080 0.956345 0.188505 0.221 Uiso 1 1 calc R U . . .
C59 C 1.1128(5) 0.8539(4) 0.1598(3) 0.1170(19) Uani 1 1 d D U . . .
H59 H 1.085941 0.843380 0.185399 0.140 Uiso 1 1 d R U . . .
C60 C 1.2136(6) 0.8053(5) 0.1681(3) 0.138(3) Uani 1 1 d D U . . .
H60A H 1.267497 0.839114 0.182257 0.207 Uiso 1 1 calc R U . . .
H60B H 1.201042 0.758000 0.183880 0.207 Uiso 1 1 calc R U . . .
H60C H 1.236764 0.787782 0.143406 0.207 Uiso 1 1 calc R U . . .
O17A O 0.6379(19) 0.3384(11) 0.2109(5) 0.257(7) Uani 0.646(10) 1 d D U P A 1
H17A H 0.662861 0.331480 0.234133 0.309 Uiso 0.646(10) 1 d R U P A 1
C61A C 0.7010(19) 0.4705(8) 0.2109(4) 0.175(7) Uani 0.646(10) 1 d D U P A 1
H61A H 0.635008 0.498197 0.202847 0.262 Uiso 0.646(10) 1 calc R U P A 1
H61B H 0.758760 0.502389 0.202926 0.262 Uiso 0.646(10) 1 calc R U P A 1
H61C H 0.709949 0.463977 0.239253 0.262 Uiso 0.646(10) 1 calc DR U P A 1
C62A C 0.700(2) 0.3930(10) 0.1928(4) 0.227(6) Uani 0.646(10) 1 d D U P A 1
H62A H 0.772332 0.372464 0.199767 0.272 Uiso 0.646(10) 1 calc R U P A 1
C63A C 0.685(2) 0.3876(12) 0.1513(4) 0.223(7) Uani 0.646(10) 1 d D U P A 1
H63A H 0.729414 0.426921 0.140146 0.334 Uiso 0.646(10) 1 calc R U P A 1
H63B H 0.702165 0.333169 0.143223 0.334 Uiso 0.646(10) 1 calc R U P A 1
H63C H 0.611478 0.399156 0.141998 0.334 Uiso 0.646(10) 1 calc R U P A 1
O17B O 0.728(3) 0.2902(16) 0.1999(9) 0.266(8) Uani 0.354(10) 1 d D U P A 2
H17B H 0.663563 0.289757 0.193823 0.320 Uiso 0.354(10) 1 calc R U P A 2
C61B C 0.871(2) 0.377(2) 0.2078(11) 0.253(11) Uani 0.354(10) 1 d D U P A 2
H61D H 0.878395 0.433647 0.216058 0.379 Uiso 0.354(10) 1 calc DR U P A 2
H61E H 0.921901 0.365417 0.189441 0.379 Uiso 0.354(10) 1 calc R U P A 2
H61F H 0.884680 0.341959 0.230588 0.379 Uiso 0.354(10) 1 calc R U P A 2
C62B C 0.768(3) 0.3634(16) 0.1892(10) 0.232(7) Uani 0.354(10) 1 d D U P A 2
H62B H 0.781133 0.352872 0.161651 0.279 Uiso 0.354(10) 1 calc R U P A 2
C63B C 0.690(3) 0.425(2) 0.1845(11) 0.220(7) Uani 0.354(10) 1 d D U P A 2
H63D H 0.643003 0.419171 0.204559 0.331 Uiso 0.354(10) 1 calc R U P A 2
H63E H 0.650590 0.420543 0.158655 0.331 Uiso 0.354(10) 1 calc R U P A 2
H63F H 0.723748 0.478311 0.187067 0.331 Uiso 0.354(10) 1 calc R U P A 2

loop_
_atom_site_aniso_label
_atom_site_aniso_U_11
_atom_site_aniso_U_22
_atom_site_aniso_U_33
_atom_site_aniso_U_23
_atom_site_aniso_U_13
_atom_site_aniso_U_12
Ti1 0.0333(4) 0.0364(4) 0.0384(4) 0.0020(3) 0.0053(3) 0.0076(4)
Ti2 0.0359(4) 0.0334(4) 0.0363(4) 0.0011(3) 0.0081(3) 0.0010(3)
Ti3 0.0339(4) 0.0367(4) 0.0398(4) 0.0050(3) 0.0090(3) 0.0069(4)
Ti4 0.0338(4) 0.0378(5) 0.0427(4) 0.0011(3) 0.0026(3) 0.0009(4)
P1 0.0462(7) 0.0484(7) 0.0371(6) 0.0093(5) 0.0077(5) 0.0112(6)
P2 0.0513(8) 0.0359(7) 0.0533(7) -0.0057(5) 0.0128(6) 0.0019(6)
P3 0.0507(7) 0.0544(8) 0.0350(6) 0.0043(5) 0.0031(5) 0.0054(6)
P4 0.0530(8) 0.0355(7) 0.0453(7) -0.0022(5) 0.0114(5) 0.0071(6)
O1 0.0352(15) 0.0319(16) 0.0348(14) -0.0005(12) 0.0052(11) 0.0048(13)
O2 0.0333(15) 0.0293(15) 0.0411(15) 0.0024(12) 0.0073(12) 0.0040(13)
O3 0.0347(15) 0.0327(16) 0.0350(14) -0.0026(12) 0.0047(11) 0.0047(13)
O4 0.0344(15) 0.0348(16) 0.0366(15) 0.0023(12) 0.0043(12) 0.0063(13)
O5 0.0363(17) 0.060(2) 0.0572(19) 0.0087(16) 0.0153(14) 0.0138(16)
O6 0.0359(17) 0.061(2) 0.065(2) -0.0068(16) -0.0038(15) -0.0064(16)
O7 0.0348(17) 0.051(2) 0.0574(19) 0.0051(15) 0.0048(14) 0.0110(15)
O8 0.0424(18) 0.052(2) 0.0546(19) -0.0027(15) 0.0177(15) -0.0066(16)
O9 0.0457(18) 0.056(2) 0.0392(16) 0.0085(14) 0.0070(13) 0.0191(16)
O10 0.0499(19) 0.049(2) 0.0363(16) 0.0071(13) 0.0118(13) 0.0113(16)
O11 0.052(2) 0.0380(18) 0.0472(18) -0.0009(13) 0.0066(14) 0.0128(16)
O12 0.0462(19) 0.0375(18) 0.0543(19) -0.0063(14) 0.0031(14) -0.0017(15)
O13 0.0499(19) 0.058(2) 0.0381(16) 0.0010(14) -0.0008(14) -0.0052(17)
O14 0.053(2) 0.0468(19) 0.0341(15) 0.0037(13) 0.0035(13) -0.0002(16)
O15 0.065(2) 0.0330(17) 0.0491(18) 0.0020(13) 0.0226(15) 0.0079(16)
O16 0.057(2) 0.0336(17) 0.0470(17) 0.0000(13) 0.0176(15) 0.0013(15)
C1 0.051(3) 0.053(3) 0.062(3) 0.014(2) 0.010(2) 0.011(3)
C2 0.061(4) 0.053(4) 0.097(4) 0.013(3) 0.011(3) 0.011(3)
C3 0.073(5) 0.057(4) 0.142(7) 0.020(4) -0.001(5) 0.009(4)
C4 0.077(5) 0.085(6) 0.141(7) 0.053(5) 0.005(5) -0.008(5)
C5 0.108(7) 0.120(8) 0.115(6) 0.043(6) 0.048(5) -0.006(6)
C6 0.093(5) 0.092(5) 0.082(4) 0.016(4) 0.040(4) -0.004(4)
C7 0.049(3) 0.082(4) 0.042(3) 0.006(3) 0.008(2) 0.007(3)
C8 0.121(7) 0.157(8) 0.074(5) 0.000(5) -0.028(4) 0.059(6)
C9 0.112(8) 0.301(18) 0.075(6) -0.007(8) -0.050(5) 0.061(10)
C10 0.079(6) 0.31(2) 0.079(6) -0.037(9) -0.005(5) -0.055(9)
C11 0.130(9) 0.194(12) 0.091(6) -0.016(6) 0.001(6) -0.089(9)
C12 0.084(5) 0.091(5) 0.080(4) 0.004(4) 0.001(4) -0.028(4)
C13 0.123(6) 0.047(4) 0.086(4) 0.005(3) 0.037(4) 0.003(4)
C14 0.188(11) 0.054(5) 0.122(7) 0.020(4) 0.062(7) 0.001(6)
C15 0.165(11) 0.050(5) 0.208(12) 0.006(6) 0.081(9) -0.013(6)
C16 0.107(7) 0.057(5) 0.225(12) -0.011(6) 0.015(7) -0.032(5)
C17 0.090(5) 0.049(4) 0.139(6) -0.012(4) 0.010(5) -0.009(4)
C18 0.072(4) 0.037(3) 0.088(4) -0.009(3) 0.031(3) 0.007(3)
C19 0.052(3) 0.065(4) 0.056(3) -0.012(3) 0.010(2) 0.001(3)
C20 0.099(5) 0.076(5) 0.078(4) -0.003(3) 0.029(4) 0.031(4)
C21 0.130(7) 0.114(7) 0.102(6) -0.011(5) 0.048(5) 0.054(6)
C22 0.099(6) 0.146(9) 0.092(6) -0.030(5) 0.051(5) 0.000(6)
C23 0.138(8) 0.116(7) 0.110(6) -0.039(5) 0.078(6) -0.047(6)
C24 0.122(6) 0.074(5) 0.105(5) -0.035(4) 0.069(5) -0.029(4)
C25 0.056(3) 0.071(4) 0.045(3) -0.002(2) 0.009(2) -0.004(3)
C26 0.176(9) 0.113(7) 0.083(5) -0.041(5) 0.059(5) -0.058(6)
C27 0.231(13) 0.151(9) 0.119(7) -0.084(7) 0.095(8) -0.078(9)
C28 0.131(8) 0.174(10) 0.074(5) -0.041(6) 0.053(5) -0.044(7)
C29 0.171(10) 0.126(8) 0.104(6) 0.006(6) 0.084(6) -0.013(7)
C30 0.161(8) 0.081(5) 0.093(5) -0.001(4) 0.073(5) -0.004(5)
C31 0.065(3) 0.094(4) 0.051(3) 0.032(3) 0.011(2) 0.027(3)
C32 0.110(5) 0.130(6) 0.172(6) 0.065(5) 0.040(5) 0.046(5)
C33 0.117(6) 0.141(6) 0.177(6) 0.065(5) 0.026(5) 0.066(5)
C34 0.090(5) 0.147(6) 0.137(6) 0.055(5) 0.011(4) 0.063(5)
C35 0.101(5) 0.173(7) 0.228(7) 0.085(6) 0.051(5) 0.061(5)
C36 0.091(5) 0.155(6) 0.219(6) 0.101(5) 0.044(5) 0.056(5)
C37 0.061(3) 0.032(3) 0.054(3) -0.004(2) 0.011(2) 0.000(2)
C38 0.093(5) 0.085(5) 0.054(3) -0.004(3) 0.005(3) 0.035(4)
C39 0.118(6) 0.139(7) 0.063(4) -0.003(4) -0.007(4) 0.065(6)
C40 0.080(5) 0.090(5) 0.095(5) 0.005(4) 0.005(4) 0.042(4)
C41 0.076(4) 0.082(5) 0.066(4) -0.010(3) 0.015(3) 0.030(4)
C42 0.076(4) 0.066(4) 0.046(3) -0.007(2) 0.005(3) 0.022(3)
C43 0.076(4) 0.099(5) 0.066(4) -0.016(3) 0.020(3) -0.025(4)
C44 0.080(5) 0.114(7) 0.117(6) -0.046(5) 0.028(5) -0.040(5)
C45 0.067(5) 0.130(8) 0.114(7) -0.061(6) -0.007(4) 0.010(5)
C46 0.141(8) 0.117(7) 0.079(5) -0.029(5) -0.041(5) 0.036(7)
C47 0.119(6) 0.072(5) 0.070(4) -0.001(3) -0.015(4) 0.009(4)
C48 0.053(3) 0.050(3) 0.056(3) -0.012(2) 0.012(2) 0.010(3)
C49 0.084(6) 0.225(12) 0.103(6) 0.038(7) -0.003(5) 0.071(7)
C50 0.059(4) 0.183(9) 0.106(6) -0.011(6) -0.003(4) 0.062(5)
C51 0.121(8) 0.180(10) 0.157(8) 0.016(7) 0.053(6) 0.104(8)
C52 0.153(10) 0.157(10) 0.203(11) -0.075(8) 0.122(9) -0.009(8)
C53 0.122(8) 0.145(9) 0.224(11) -0.068(8) 0.134(8) -0.051(7)
C54 0.133(8) 0.207(12) 0.146(8) 0.000(8) 0.069(7) -0.088(9)
C55 0.067(4) 0.091(6) 0.184(8) 0.008(5) 0.068(5) 0.007(4)
C56 0.058(4) 0.155(6) 0.121(5) 0.040(4) 0.029(3) 0.048(4)
C57 0.084(6) 0.176(9) 0.174(8) 0.080(7) 0.020(5) 0.065(6)
C58 0.113(6) 0.119(6) 0.198(7) -0.041(6) -0.031(6) -0.010(6)
C59 0.070(3) 0.104(4) 0.167(4) -0.024(4) -0.026(3) -0.003(3)
C60 0.080(5) 0.155(7) 0.169(7) -0.038(6) -0.032(5) 0.016(5)
O17A 0.364(16) 0.230(13) 0.194(10) -0.037(9) 0.105(10) -0.081(12)
C61A 0.296(17) 0.133(12) 0.103(9) -0.034(8) 0.059(10) -0.093(12)
C62A 0.346(15) 0.188(12) 0.161(9) -0.021(9) 0.090(10) -0.108(12)
C63A 0.344(17) 0.198(14) 0.141(11) -0.033(10) 0.094(12) -0.120(13)
O17B 0.374(18) 0.223(15) 0.214(13) -0.027(13) 0.079(14) -0.064(15)
C61B 0.37(2) 0.23(2) 0.176(19) -0.008(19) 0.09(2) -0.08(2)
C62B 0.349(16) 0.198(13) 0.165(10) -0.022(10) 0.093(11) -0.106(13)
C63B 0.340(16) 0.185(14) 0.151(11) -0.015(10) 0.095(12) -0.106(13)

loop_
_atom_type_symbol
_atom_type_description
_atom_type_scat_dispersion_real
_atom_type_scat_dispersion_imag
_atom_type_scat_source
C C 0.0033 0.0016 'International Tables Vol C Tables 4.2.6.8 and 6.1.1.4'
H H 0.0000 0.0000 'International Tables Vol C Tables 4.2.6.8 and 6.1.1.4'
O O 0.0106 0.0060 'International Tables Vol C Tables 4.2.6.8 and 6.1.1.4'
P P 0.1023 0.0942 'International Tables Vol C Tables 4.2.6.8 and 6.1.1.4'
Ti Ti 0.2776 0.4457 'International Tables Vol C Tables 4.2.6.8 and 6.1.1.4'

loop_
_geom_angle_atom_site_label_1
_geom_angle_atom_site_label_2
_geom_angle_atom_site_label_3
_geom_angle
O7 Ti1 O3 101.81(14)
O7 Ti1 O1 103.27(13)
O3 Ti1 O1 81.38(12)
O7 Ti1 O9 94.46(14)
O3 Ti1 O9 93.32(13)
O1 Ti1 O9 162.18(13)
O7 Ti1 O11 92.84(15)
O3 Ti1 O11 164.37(13)
O1 Ti1 O11 90.03(12)
O9 Ti1 O11 90.93(13)
O7 Ti1 O2 176.30(13)
O3 Ti1 O2 80.62(11)
O1 Ti1 O2 79.78(11)
O9 Ti1 O2 82.57(12)
O11 Ti1 O2 85.03(12)
O8 Ti2 O3 102.86(14)
O8 Ti2 O1 98.81(14)
O3 Ti2 O1 81.08(11)
O8 Ti2 O16 96.56(14)
O3 Ti2 O16 91.60(12)
O1 Ti2 O16 164.10(13)
O8 Ti2 O14 92.12(14)
O3 Ti2 O14 164.50(13)
O1 Ti2 O14 92.82(12)
O16 Ti2 O14 90.62(13)
O8 Ti2 O4 175.98(13)
O3 Ti2 O4 80.94(11)
O1 Ti2 O4 80.35(11)
O16 Ti2 O4 84.58(12)
O14 Ti2 O4 84.00(12)
O5 Ti3 O2 102.92(15)
O5 Ti3 O4 97.96(14)
O2 Ti3 O4 80.83(12)
O5 Ti3 O15 94.83(15)
O2 Ti3 O15 162.02(13)
O4 Ti3 O15 94.02(12)
O5 Ti3 O10 96.65(14)
O2 Ti3 O10 90.87(12)
O4 Ti3 O10 164.50(12)
O15 Ti3 O10 89.89(13)
O5 Ti3 O3 175.92(14)
O2 Ti3 O3 80.35(11)
O4 Ti3 O3 80.05(11)
O15 Ti3 O3 81.80(12)
O10 Ti3 O3 85.68(12)
O6 Ti4 O2 102.90(14)
O6 Ti4 O4 102.61(15)
O2 Ti4 O4 81.34(12)
O6 Ti4 O12 93.14(15)
O2 Ti4 O12 92.88(12)
O4 Ti4 O12 164.06(13)
O6 Ti4 O13 92.44(15)
O2 Ti4 O13 163.82(13)
O4 Ti4 O13 90.40(13)
O12 Ti4 O13 91.37(13)
O6 Ti4 O1 175.06(14)
O2 Ti4 O1 81.20(11)
O4 Ti4 O1 80.61(11)
O12 Ti4 O1 83.84(12)
O13 Ti4 O1 83.75(12)
O10 P1 O9 114.88(17)
O10 P1 C7 108.0(2)
O9 P1 C7 108.0(2)
O10 P1 C1 110.2(2)
O9 P1 C1 108.4(2)
C7 P1 C1 107.0(3)
O12 P2 O11 114.72(18)
O12 P2 C18 109.6(3)
O11 P2 C18 107.4(3)
O12 P2 C19 109.0(2)
O11 P2 C19 108.2(2)
C18 P2 C19 107.8(3)
O13 P3 O14 115.25(18)
O13 P3 C31 109.2(2)
O14 P3 C31 108.3(2)
O13 P3 C25 107.6(2)
O14 P3 C25 108.5(2)
C31 P3 C25 107.7(2)
O16 P4 O15 115.41(18)
O16 P4 C37 108.3(2)
O15 P4 C37 107.3(2)
O16 P4 C48 108.8(2)
O15 P4 C48 108.3(2)
C37 P4 C48 108.6(2)
Ti1 O1 Ti2 97.02(12)
Ti1 O1 Ti4 99.08(12)
Ti2 O1 Ti4 99.11(12)
Ti4 O2 Ti3 98.49(13)
Ti4 O2 Ti1 98.90(12)
Ti3 O2 Ti1 98.66(12)
Ti1 O3 Ti2 98.33(12)
Ti1 O3 Ti3 99.12(12)
Ti2 O3 Ti3 98.76(12)
Ti4 O4 Ti3 97.24(13)
Ti4 O4 Ti2 98.97(12)
Ti3 O4 Ti2 99.09(12)
C56 O5 Ti3 157.9(4)
C59 O6 Ti4 153.3(5)
C50 O7 Ti1 151.1(5)
C53 O8 Ti2 157.2(5)
P1 O9 Ti1 130.40(19)
P1 O10 Ti3 128.21(18)
P2 O11 Ti1 129.07(19)
P2 O12 Ti4 128.92(19)
P3 O13 Ti4 128.78(19)
P3 O14 Ti2 128.02(19)
P4 O15 Ti3 129.02(18)
P4 O16 Ti2 128.32(18)
C2 C1 C6 118.6(6)
C2 C1 P1 120.9(4)
C6 C1 P1 120.4(5)
C1 C2 C3 119.7(7)
C4 C3 C2 121.7(8)
C3 C4 C5 119.0(8)
C4 C5 C6 121.9(8)
C5 C6 C1 119.0(8)
C12 C7 C8 119.1(6)
C12 C7 P1 121.6(4)
C8 C7 P1 119.2(5)
C9 C8 C7 120.5(8)
C10 C9 C8 119.6(9)
C9 C10 C11 120.9(10)
C10 C11 C12 118.8(10)
C7 C12 C11 121.1(8)
C14 C13 C18 118.7(8)
C15 C14 C13 122.4(10)
C14 C15 C16 119.8(9)
C15 C16 C17 120.3(9)
C18 C17 C16 119.8(8)
C17 C18 C13 118.9(6)
C17 C18 P2 122.0(5)
C13 C18 P2 119.1(5)
C20 C19 C24 118.6(5)
C20 C19 P2 123.4(5)
C24 C19 P2 118.1(4)
C21 C20 C19 120.8(7)
C22 C21 C20 119.8(8)
C21 C22 C23 120.6(7)
C24 C23 C22 120.1(8)
C23 C24 C19 120.0(7)
C26 C25 C30 118.0(6)
C26 C25 P3 120.2(5)
C30 C25 P3 121.7(5)
C25 C26 C27 119.8(8)
C28 C27 C26 121.4(9)
C27 C28 C29 119.8(7)
C28 C29 C30 121.2(8)
C25 C30 C29 119.7(7)
C36 C31 C32 113.4(6)
C36 C31 P3 120.9(4)
C32 C31 P3 125.7(5)
C31 C32 C33 124.2(8)
C34 C33 C32 120.1(8)
C35 C34 C33 118.1(8)
C34 C35 C36 119.4(8)
C31 C36 C35 124.9(7)
C38 C37 C42 118.6(5)
C38 C37 P4 121.2(4)
C42 C37 P4 119.9(4)
C37 C38 C39 119.7(5)
C40 C39 C38 120.8(6)
C41 C40 C39 120.3(6)
C40 C41 C42 118.4(5)
C41 C42 C37 122.1(5)
C44 C43 C48 121.2(7)
C45 C44 C43 119.9(8)
C46 C45 C44 120.0(8)
C45 C46 C47 121.7(8)
C48 C47 C46 119.1(8)
C47 C48 C43 118.1(6)
C47 C48 P4 121.2(5)
C43 C48 P4 120.7(4)
C51 C50 O7 115.3(7)
C51 C50 C49 124.4(8)
O7 C50 C49 113.0(6)
C52 C53 O8 116.5(8)
C52 C53 C54 120.9(8)
O8 C53 C54 115.0(8)
O5 C56 C57 118.2(7)
O5 C56 C55 115.4(6)
C57 C56 C55 122.2(7)
O6 C59 C58 122.8(5)
O6 C59 C60 122.4(6)
C58 C59 C60 114.5(5)
O17A C62A C63A 112.9(14)
O17A C62A C61A 111.3(13)
C63A C62A C61A 119.3(11)
O17B C62B C61B 112.2(14)
O17B C62B C63B 112.1(14)
C61B C62B C63B 123.0(13)

loop_
_geom_bond_atom_site_label_1
_geom_bond_atom_site_label_2
_geom_bond_distance
Ti1 O7 1.764(3)
Ti1 O3 1.904(3)
Ti1 O1 1.929(3)
Ti1 O9 2.007(3)
Ti1 O11 2.015(3)
Ti1 O2 2.156(3)
Ti2 O8 1.767(3)
Ti2 O3 1.915(3)
Ti2 O1 1.929(3)
Ti2 O16 2.025(3)
Ti2 O14 2.042(3)
Ti2 O4 2.132(3)
Ti3 O5 1.759(3)
Ti3 O2 1.918(3)
Ti3 O4 1.929(3)
Ti3 O15 2.003(3)
Ti3 O10 2.013(3)
Ti3 O3 2.154(3)
Ti4 O6 1.770(3)
Ti4 O2 1.901(3)
Ti4 O4 1.926(3)
Ti4 O12 2.032(3)
Ti4 O13 2.033(3)
Ti4 O1 2.125(3)
P1 O10 1.508(3)
P1 O9 1.510(3)
P1 C7 1.778(5)
P1 C1 1.782(6)
P2 O12 1.512(3)
P2 O11 1.515(3)
P2 C18 1.781(6)
P2 C19 1.794(5)
P3 O13 1.509(4)
P3 O14 1.512(3)
P3 C31 1.761(5)
P3 C25 1.788(5)
P4 O16 1.515(3)
P4 O15 1.516(3)
P4 C37 1.783(5)
P4 C48 1.793(5)
O5 C56 1.349(7)
O6 C59 1.285(6)
O7 C50 1.392(7)
O8 C53 1.365(7)
C1 C2 1.367(8)
C1 C6 1.396(8)
C2 C3 1.385(9)
C3 C4 1.338(11)
C4 C5 1.346(12)
C5 C6 1.375(10)
C7 C12 1.360(7)
C7 C8 1.376(7)
C8 C9 1.374(8)
C9 C10 1.365(9)
C10 C11 1.366(9)
C11 C12 1.387(7)
C13 C14 1.364(10)
C13 C18 1.396(9)
C14 C15 1.331(14)
C15 C16 1.358(14)
C16 C17 1.380(11)
C17 C18 1.376(9)
C19 C20 1.375(8)
C19 C24 1.383(9)
C20 C21 1.368(9)
C21 C22 1.347(12)
C22 C23 1.368(12)
C23 C24 1.365(9)
C25 C26 1.355(9)
C25 C30 1.367(9)
C26 C27 1.395(10)
C27 C28 1.313(12)
C28 C29 1.315(12)
C29 C30 1.392(9)
C31 C36 1.367(5)
C31 C32 1.370(4)
C32 C33 1.382(5)
C33 C34 1.370(5)
C34 C35 1.363(5)
C35 C36 1.389(5)
C37 C38 1.369(6)
C37 C42 1.382(6)
C38 C39 1.374(7)
C39 C40 1.372(7)
C40 C41 1.368(6)
C41 C42 1.368(6)
C43 C44 1.374(9)
C43 C48 1.379(8)
C44 C45 1.346(12)
C45 C46 1.320(12)
C46 C47 1.401(11)
C47 C48 1.360(8)
C49 C50 1.442(10)
C50 C51 1.373(10)
C52 C53 1.363(11)
C53 C54 1.420(12)
C55 C56 1.433(9)
C56 C57 1.383(10)
C58 C59 1.4983(10)
C59 C60 1.4985(10)
O17A C62A 1.375(10)
C61A C62A 1.399(10)
C62A C63A 1.398(10)
O17B C62B 1.360(10)
C61B C62B 1.399(10)
C62B C63B 1.406(10)
